data_4067078
loop_
_publ_author_name
'Nabavizadeh, S. Masoud'
'Habibzadeh, Sepideh'
'Rashidi, Mehdi'
'Puddephatt, Richard J.'

_publ_section_title
;
 Oxidative Addition of Ethyl Iodide to a Dimethylplatinum(II) Complex:
 Unusually Large Kinetic Isotope Effects and Their Transition-State
 Implications
;
_journal_issue 23
_journal_name_full Organometallics
_journal_page_first 6359
_journal_paper_doi 10.1021/om100810t
_journal_volume 29
_journal_year 2010
_chemical_formula_moiety 'C13 H17 I N2 Pt'
_chemical_formula_sum 'C13 H17 I N2 Pt'
_chemical_formula_weight 523.28
_chemical_name_systematic
; 
 ? 
;
_space_group_IT_number 12
_symmetry_cell_setting monoclinic
_symmetry_space_group_name_Hall '-C 2y'
_symmetry_space_group_name_H-M 'C 1 2/m 1'
_atom_sites_solution_hydrogens geom
_atom_sites_solution_primary direct
_atom_sites_solution_secondary difmap
_audit_creation_method SHELXL-97
_cell_angle_alpha 90.00
_cell_angle_beta 117.454(3)
_cell_angle_gamma 90.00
_cell_formula_units_Z 4
_cell_length_a 16.2374(16)
_cell_length_b 13.2518(12)
_cell_length_c 7.8193(8)
_cell_measurement_reflns_used 3865
_cell_measurement_temperature 150(2)
_cell_measurement_theta_max 23.09
_cell_measurement_theta_min 2.83
_cell_volume 1493.0(3)
_computing_cell_refinement 'Bruker SAINT'
_computing_data_collection 'Bruker APEX2'
_computing_data_reduction 'Bruker SAINT'
_computing_molecular_graphics 'Bruker SHELXTL'
_computing_publication_material 'Bruker SHELXTL'
_computing_structure_refinement 'SHELXL-97 (Sheldrick, 2008)'
_computing_structure_solution 'SHELXS-97 (Sheldrick, 2008)'
_diffrn_ambient_temperature 150(2)
_diffrn_measured_fraction_theta_full 1.000
_diffrn_measured_fraction_theta_max 1.000
_diffrn_measurement_device_type 'Bruker APEX-II CCD'
_diffrn_measurement_method '\f and \w scans'
_diffrn_radiation_monochromator graphite
_diffrn_radiation_source 'fine-focus sealed tube'
_diffrn_radiation_type MoK\a
_diffrn_radiation_wavelength 0.71073
_diffrn_reflns_av_R_equivalents 0.0647
_diffrn_reflns_av_sigmaI/netI 0.0273
_diffrn_reflns_limit_h_max 20
_diffrn_reflns_limit_h_min -20
_diffrn_reflns_limit_k_max 16
_diffrn_reflns_limit_k_min -16
_diffrn_reflns_limit_l_max 9
_diffrn_reflns_limit_l_min -9
_diffrn_reflns_number 21775
_diffrn_reflns_theta_full 26.37
_diffrn_reflns_theta_max 26.37
_diffrn_reflns_theta_min 2.09
_exptl_absorpt_coefficient_mu 11.448
_exptl_absorpt_correction_T_max 0.8034
_exptl_absorpt_correction_T_min 0.7108
_exptl_absorpt_correction_type multi-scan
_exptl_crystal_colour yellow
_exptl_crystal_density_diffrn 2.328
_exptl_crystal_density_method 'not measured'
_exptl_crystal_description block
_exptl_crystal_F_000 960
_exptl_crystal_size_max 0.03
_exptl_crystal_size_mid 0.03
_exptl_crystal_size_min 0.02
_refine_diff_density_max 1.446
_refine_diff_density_min -1.892
_refine_diff_density_rms 0.190
_refine_ls_extinction_method none
_refine_ls_goodness_of_fit_ref 1.238
_refine_ls_hydrogen_treatment constr
_refine_ls_matrix_type full
_refine_ls_number_parameters 84
_refine_ls_number_reflns 1603
_refine_ls_number_restraints 0
_refine_ls_restrained_S_all 1.238
_refine_ls_R_factor_all 0.0323
_refine_ls_R_factor_gt 0.0270
_refine_ls_shift/su_max 1.285
_refine_ls_shift/su_mean 0.021
_refine_ls_structure_factor_coef Fsqd
_refine_ls_weighting_details 'calc w=1/[\s^2^(Fo^2^)+(0.0092P)^2^+28.2922P] where P=(Fo^2^+2Fc^2^)/3'
_refine_ls_weighting_scheme calc
_refine_ls_wR_factor_gt 0.0647
_refine_ls_wR_factor_ref 0.0662
_reflns_number_gt 1454
_reflns_number_total 1603
_reflns_threshold_expression >2sigma(I)
_cod_data_source_file om100810t_si_001.cif
_cod_data_source_block 3
_cod_depositor_comments
;
The following automatic conversions were performed:

'_symmetry_cell_setting' value 'Monoclinic' changed to 'monoclinic'
according to /home/saulius/struct/CIF-dictionaries/cif_core.dic
dictionary named 'cif_core.dic' version 2.4.1 from 2010-06-29.

Automatic conversion script
Id: cif_fix_values 1715 2011-07-08 13:25:40Z adriana 
;
_cod_original_sg_symbol_H-M C2/m
_cod_database_code 4067078

loop_
_symmetry_equiv_pos_as_xyz
'x, y, z'
'-x, y, -z'
'x+1/2, y+1/2, z'
'-x+1/2, y+1/2, -z'
'-x, -y, -z'
'x, -y, z'
'-x+1/2, -y+1/2, -z'
'x+1/2, -y+1/2, z'

loop_
_atom_site_label
_atom_site_type_symbol
_atom_site_fract_x
_atom_site_fract_y
_atom_site_fract_z
_atom_site_U_iso_or_equiv
_atom_site_adp_type
_atom_site_occupancy
_atom_site_symmetry_multiplicity
_atom_site_calc_flag
_atom_site_refinement_flags
Pt1 Pt 0.28596(3) 0.0000 0.87040(5) 0.01809(11) Uani 1 2 d S
I1 I 0.18795(5) 0.0000 1.08178(10) 0.0376(2) Uani 1 2 d S
N1 N 0.1876(4) 0.1008(4) 0.6591(8) 0.0217(12) Uani 1 1 d .
C1 C 0.3552(7) 0.0000 0.7115(16) 0.029(2) Uani 1 2 d S
H1A H 0.3909 -0.0627 0.7348 0.044 Uiso 0.50 1 calc PR
H1B H 0.3976 0.0578 0.7483 0.044 Uiso 0.50 1 calc PR
H1C H 0.3107 0.0049 0.5744 0.044 Uiso 0.50 1 calc PR
C2 C 0.1210(5) 0.0555(5) 0.5021(10) 0.0228(15) Uani 1 1 d .
C3 C 0.0563(5) 0.1133(7) 0.3493(11) 0.0330(19) Uani 1 1 d .
H3 H 0.0092 0.0813 0.2386 0.040 Uiso 1 1 calc R
C4 C 0.0618(6) 0.2175(7) 0.3614(13) 0.042(2) Uani 1 1 d .
H4 H 0.0187 0.2580 0.2587 0.050 Uiso 1 1 calc R
C5 C 0.1306(6) 0.2622(6) 0.5246(12) 0.038(2) Uani 1 1 d .
H5 H 0.1355 0.3336 0.5362 0.046 Uiso 1 1 calc R
C6 C 0.1916(6) 0.2015(6) 0.6691(12) 0.0305(17) Uani 1 1 d .
H6 H 0.2387 0.2322 0.7812 0.037 Uiso 1 1 calc R
C7 C 0.3767(5) -0.1065(6) 1.0493(11) 0.0361(19) Uani 1 1 d .
H7A H 0.4176 -0.1291 0.9958 0.054 Uiso 1 1 calc R
H7B H 0.3418 -0.1642 1.0605 0.054 Uiso 1 1 calc R
H7C H 0.4142 -0.0770 1.1771 0.054 Uiso 1 1 calc R

loop_
_atom_site_aniso_label
_atom_site_aniso_U_11
_atom_site_aniso_U_22
_atom_site_aniso_U_33
_atom_site_aniso_U_23
_atom_site_aniso_U_13
_atom_site_aniso_U_12
Pt1 0.01525(18) 0.0188(2) 0.01758(19) 0.000 0.00536(14) 0.000
I1 0.0241(4) 0.0676(6) 0.0224(4) 0.000 0.0119(3) 0.000
N1 0.022(3) 0.020(3) 0.024(3) 0.002(2) 0.010(3) 0.004(2)
C1 0.024(5) 0.036(6) 0.039(6) 0.000 0.023(5) 0.000
C2 0.021(4) 0.025(4) 0.022(4) 0.002(3) 0.010(3) 0.007(3)
C3 0.025(4) 0.050(5) 0.021(4) 0.008(4) 0.008(3) 0.012(4)
C4 0.051(6) 0.041(5) 0.041(5) 0.021(4) 0.028(4) 0.022(4)
C5 0.057(6) 0.025(4) 0.043(5) 0.010(4) 0.033(5) 0.014(4)
C6 0.043(5) 0.020(4) 0.035(4) 0.000(3) 0.023(4) 0.005(3)
C7 0.027(4) 0.039(5) 0.033(4) 0.015(4) 0.006(4) 0.008(4)

loop_
_atom_type_symbol
_atom_type_description
_atom_type_scat_dispersion_real
_atom_type_scat_dispersion_imag
_atom_type_scat_source
C C 0.0033 0.0016 'International Tables Vol C Tables 4.2.6.8 and 6.1.1.4'
H H 0.0000 0.0000 'International Tables Vol C Tables 4.2.6.8 and 6.1.1.4'
I I -0.4742 1.8119 'International Tables Vol C Tables 4.2.6.8 and 6.1.1.4'
N N 0.0061 0.0033 'International Tables Vol C Tables 4.2.6.8 and 6.1.1.4'
Pt Pt -1.7033 8.3905 'International Tables Vol C Tables 4.2.6.8 and 6.1.1.4'

loop_
_geom_angle_atom_site_label_1
_geom_angle_atom_site_label_2
_geom_angle_atom_site_label_3
_geom_angle
_geom_angle_site_symmetry_1
_geom_angle_site_symmetry_3
C1 Pt1 C7 89.5(3) . .
C1 Pt1 C7 89.5(3) . 6
C7 Pt1 C7 86.8(5) . 6
C1 Pt1 N1 87.4(3) . 6
C7 Pt1 N1 98.2(3) . 6
C7 Pt1 N1 174.1(3) 6 6
C1 Pt1 N1 87.4(3) . .
C7 Pt1 N1 174.1(3) . .
C7 Pt1 N1 98.2(3) 6 .
N1 Pt1 N1 76.7(3) 6 .
C1 Pt1 I1 178.9(3) . .
C7 Pt1 I1 91.3(2) . .
C7 Pt1 I1 91.3(2) 6 .
N1 Pt1 I1 91.77(15) 6 .
N1 Pt1 I1 91.77(15) . .
C6 N1 C2 119.7(6) . .
C6 N1 Pt1 125.2(5) . .
C2 N1 Pt1 115.0(5) . .
Pt1 C1 H1A 109.8 . .
Pt1 C1 H1B 109.8 . .
H1A C1 H1B 109.1 . .
Pt1 C1 H1C 109.8 . .
H1A C1 H1C 109.1 . .
H1B C1 H1C 109.1 . .
N1 C2 C3 120.4(7) . .
N1 C2 C2 116.5(4) . 6
C3 C2 C2 123.1(5) . 6
C4 C3 C2 119.2(8) . .
C4 C3 H3 120.4 . .
C2 C3 H3 120.4 . .
C5 C4 C3 119.3(8) . .
C5 C4 H4 120.4 . .
C3 C4 H4 120.4 . .
C6 C5 C4 118.7(8) . .
C6 C5 H5 120.7 . .
C4 C5 H5 120.7 . .
N1 C6 C5 122.8(8) . .
N1 C6 H6 118.6 . .
C5 C6 H6 118.6 . .
Pt1 C7 H7A 109.5 . .
Pt1 C7 H7B 109.5 . .
H7A C7 H7B 109.5 . .
Pt1 C7 H7C 109.5 . .
H7A C7 H7C 109.5 . .
H7B C7 H7C 109.5 . .

loop_
_geom_bond_atom_site_label_1
_geom_bond_atom_site_label_2
_geom_bond_distance
_geom_bond_site_symmetry_2
Pt1 C1 2.024(10) .
Pt1 C7 2.054(7) .
Pt1 C7 2.054(7) 6
Pt1 N1 2.152(6) 6
Pt1 N1 2.153(6) .
Pt1 I1 2.7731(8) .
N1 C6 1.337(9) .
N1 C2 1.346(9) .
C1 H1A 0.9851 .
C1 H1B 0.9851 .
C1 H1C 0.9851 .
C2 C3 1.400(10) .
C2 C2 1.471(14) 6
C3 C4 1.385(12) .
C3 H3 0.9500 .
C4 C5 1.383(13) .
C4 H4 0.9500 .
C5 C6 1.368(11) .
C5 H5 0.9500 .
C6 H6 0.9500 .
C7 H7A 0.9800 .
C7 H7B 0.9800 .
C7 H7C 0.9800 .

loop_
_geom_torsion_atom_site_label_1
_geom_torsion_atom_site_label_2
_geom_torsion_atom_site_label_3
_geom_torsion_atom_site_label_4
_geom_torsion
_geom_torsion_site_symmetry_1
_geom_torsion_site_symmetry_4
C1 Pt1 N1 C6 -92.6(6) . .
C7 Pt1 N1 C6 -3.5(7) 6 .
N1 Pt1 N1 C6 179.5(5) 6 .
I1 Pt1 N1 C6 88.1(6) . .
C1 Pt1 N1 C2 83.7(5) . .
C7 Pt1 N1 C2 172.8(5) 6 .
N1 Pt1 N1 C2 -4.3(6) 6 .
I1 Pt1 N1 C2 -95.7(5) . .
C6 N1 C2 C3 0.3(10) . .
Pt1 N1 C2 C3 -176.1(5) . .
C6 N1 C2 C2 -179.8(5) . 6
Pt1 N1 C2 C2 3.7(5) . 6
N1 C2 C3 C4 0.1(11) . .
C2 C2 C3 C4 -179.7(5) 6 .
C2 C3 C4 C5 -0.4(12) . .
C3 C4 C5 C6 0.3(12) . .
C2 N1 C6 C5 -0.5(12) . .
Pt1 N1 C6 C5 175.6(6) . .
C4 C5 C6 N1 0.2(12) . .
